data_2223591
loop_
_publ_author_name
'He, Long'

_publ_section_title
;Diethyl
 1-acetyl-4'-(4-chlorophenyl)-5'-(4-nitrophenyl)-2-oxospiro[indoline-3,3'-pyrrolidine]-2',2'-dicarboxylate
;
_journal_coeditor_code XU2602
_journal_issue 10
_journal_name_full 'Acta Crystallographica Section E'
_journal_page_first o2388
_journal_paper_doi 10.1107/S160053680903551X
_journal_volume 65
_journal_year 2009
_chemical_formula_iupac 'C31 H28 Cl N3 O8'
_chemical_formula_moiety 'C31 H28 Cl N3 O8'
_chemical_formula_sum 'C31 H28 Cl N3 O8'
_chemical_formula_weight 606.01
_chemical_name_systematic
;
Diethyl 1-acetyl-4'-(4-chlorophenyl)-5'-(4-nitrophenyl)-
2-oxospiro[indoline-3,3'-pyrrolidine]-2',2'-dicarboxylate
;
_space_group_IT_number 19
_symmetry_cell_setting orthorhombic
_symmetry_space_group_name_Hall 'P 2ac 2ab'
_symmetry_space_group_name_H-M 'P 21 21 21'
_atom_sites_solution_hydrogens geom
_atom_sites_solution_primary direct
_atom_sites_solution_secondary difmap
_audit_creation_method SHELXL97
_cell_angle_alpha 90.00
_cell_angle_beta 90.00
_cell_angle_gamma 90.00
_cell_formula_units_Z 4
_cell_length_a 9.780(2)
_cell_length_b 14.859(3)
_cell_length_c 20.466(5)
_cell_measurement_reflns_used 19085
_cell_measurement_temperature 293(2)
_cell_measurement_theta_max 62.5889
_cell_measurement_theta_min 2.1521
_cell_volume 2974.1(11)
_computing_cell_refinement 'CrysAlis Pro (Oxford Diffraction, 2009)'
_computing_data_collection 'CrysAlis Pro (Oxford Diffraction, 2009)'
_computing_data_reduction 'CrysAlis Pro (Oxford Diffraction, 2009)'
_computing_molecular_graphics 'ORTEP-3 for Windows (Farrugia, 1997)'
_computing_publication_material 'WinGX (Farrugia, 1999)'
_computing_structure_refinement 'SHELXL97 (Sheldrick, 2008)'
_computing_structure_solution 'SHELXS97 (Sheldrick, 2008)'
_diffrn_ambient_temperature 293(2)
_diffrn_measured_fraction_theta_full 0.993
_diffrn_measured_fraction_theta_max 0.993
_diffrn_measurement_device_type 'Oxford Diffraction Gemini S Ultra'
_diffrn_measurement_method \w
_diffrn_radiation_monochromator mirror
_diffrn_radiation_source 'Enhance Ultra (Cu) X-ray Source'
_diffrn_radiation_type CuK\a
_diffrn_radiation_wavelength 1.54184
_diffrn_reflns_av_R_equivalents 0.0335
_diffrn_reflns_av_sigmaI/netI 0.0168
_diffrn_reflns_limit_h_max 10
_diffrn_reflns_limit_h_min -11
_diffrn_reflns_limit_k_max 16
_diffrn_reflns_limit_k_min -16
_diffrn_reflns_limit_l_max 23
_diffrn_reflns_limit_l_min -23
_diffrn_reflns_number 27366
_diffrn_reflns_theta_full 62.67
_diffrn_reflns_theta_max 62.67
_diffrn_reflns_theta_min 3.68
_diffrn_standards_decay_% 0
_diffrn_standards_interval_count 0
_diffrn_standards_interval_time 0
_diffrn_standards_number 0
_exptl_absorpt_coefficient_mu 1.613
_exptl_absorpt_correction_T_max 0.6263
_exptl_absorpt_correction_T_min 0.5646
_exptl_absorpt_correction_type multi-scan
_exptl_absorpt_process_details '(CrysAlis Pro; Oxford Diffraction, 2009)'
_exptl_crystal_colour colourless
_exptl_crystal_density_diffrn 1.353
_exptl_crystal_density_method 'not measured'
_exptl_crystal_description block
_exptl_crystal_F_000 1264
_exptl_crystal_size_max 0.40
_exptl_crystal_size_mid 0.38
_exptl_crystal_size_min 0.32
_refine_diff_density_max 0.122
_refine_diff_density_min -0.150
_refine_ls_abs_structure_details 'Flack (1983), with 2017 Friedel pairs'
_refine_ls_abs_structure_Flack 0.020(15)
_refine_ls_extinction_method none
_refine_ls_goodness_of_fit_ref 1.000
_refine_ls_hydrogen_treatment mixed
_refine_ls_matrix_type full
_refine_ls_number_parameters 403
_refine_ls_number_reflns 4732
_refine_ls_number_restraints 0
_refine_ls_restrained_S_all 1.000
_refine_ls_R_factor_all 0.0349
_refine_ls_R_factor_gt 0.0329
_refine_ls_shift/su_max 0.001
_refine_ls_shift/su_mean 0.000
_refine_ls_structure_factor_coef Fsqd
_refine_ls_weighting_details 'calc w = 1/[\s^2^(Fo^2^)+(0.01P)^2^+1.12P] where P=(Fo^2^+2Fc^2^)/3'
_refine_ls_weighting_scheme calc
_refine_ls_wR_factor_gt 0.0654
_refine_ls_wR_factor_ref 0.0662
_reflns_number_gt 4456
_reflns_number_total 4732
_reflns_threshold_expression I>2\s(I)
_cod_data_source_file xu2602.cif
_cod_data_source_block I
_cod_database_code 2223591
_cod_database_fobs_code 2223591

loop_
_symmetry_equiv_pos_as_xyz
'x, y, z'
'-x+1/2, -y, z+1/2'
'x+1/2, -y+1/2, -z'
'-x, y+1/2, -z+1/2'

loop_
_atom_site_type_symbol
_atom_site_label
_atom_site_fract_x
_atom_site_fract_y
_atom_site_fract_z
_atom_site_U_iso_or_equiv
_atom_site_adp_type
_atom_site_calc_flag
_atom_site_refinement_flags
_atom_site_occupancy
_atom_site_disorder_assembly
_atom_site_disorder_group
Cl Cl1 1.09946(7) 0.04005(5) -0.15933(4) 0.0854(2) Uani d . 1 . .
O O1 0.64684(17) -0.06223(10) 0.10179(8) 0.0676(4) Uani d . 1 . .
O O2 0.6735(2) 0.19830(13) 0.17061(9) 0.0952(6) Uani d . 1 . .
O O3 0.4061(2) -0.20875(10) 0.04919(9) 0.0884(6) Uani d . 1 . .
O O4 0.36139(19) -0.12113(11) 0.13466(8) 0.0711(5) Uani d . 1 . .
O O5 0.13360(19) 0.01337(13) 0.03482(10) 0.0905(6) Uani d . 1 . .
O O6 0.28979(16) 0.05350(10) 0.10874(8) 0.0645(4) Uani d . 1 . .
O O7 0.5892(3) -0.37919(15) -0.29155(11) 0.1140(8) Uani d . 1 . .
O O8 0.4917(3) -0.45986(14) -0.22027(12) 0.1298(10) Uani d . 1 . .
N N1 0.5298(3) -0.38745(15) -0.24018(12) 0.0773(6) Uani d . 1 . .
N N2 0.3198(2) -0.07998(13) -0.03716(9) 0.0550(5) Uani d . 1 A .
H H4 0.252(2) -0.0467(15) -0.0536(11) 0.057(7) Uiso d . 1 . .
N N3 0.60487(19) 0.09166(11) 0.09909(8) 0.0524(4) Uani d . 1 . .
C C1 0.4012(3) 0.23572(15) -0.04607(12) 0.0635(6) Uani d . 1 . .
H H1 0.3536 0.2652 -0.0791 0.076 Uiso calc R 1 . .
C C2 0.4675(3) 0.28445(15) 0.00113(13) 0.0653(6) Uani d . 1 . .
H H2 0.4643 0.3470 -0.0006 0.078 Uiso calc R 1 . .
C C3 0.5388(3) 0.24359(14) 0.05103(12) 0.0618(6) Uani d . 1 . .
H H3 0.5826 0.2774 0.0831 0.074 Uiso calc R 1 . .
C C4 0.5428(2) 0.15029(13) 0.05182(10) 0.0500(5) Uani d . 1 . .
C C5 0.4780(2) 0.09924(13) 0.00393(10) 0.0465(5) Uani d . 1 . .
C C6 0.4053(2) 0.14167(14) -0.04455(11) 0.0554(5) Uani d . 1 . .
H H6 0.3593 0.1082 -0.0760 0.067 Uiso calc R 1 . .
C C7 0.4978(2) -0.00011(13) 0.01833(10) 0.0463(5) Uani d . 1 A .
C C8 0.5901(2) 0.00172(14) 0.07806(10) 0.0517(5) Uani d . 1 . .
C C9 0.6535(3) 0.11918(18) 0.16049(12) 0.0661(6) Uani d . 1 . .
C C10 0.6741(4) 0.0499(2) 0.21150(12) 0.0956(9) Uani d . 1 . .
H H10A 0.5943 0.0125 0.2142 0.143 Uiso calc R 1 . .
H H10B 0.6893 0.0787 0.2529 0.143 Uiso calc R 1 . .
H H10C 0.7520 0.0137 0.2005 0.143 Uiso calc R 1 . .
C C11 0.5600(2) -0.05979(13) -0.03652(10) 0.0475(5) Uani d . 1 . .
H H11 0.5788 -0.1183 -0.0163 0.057 Uiso calc R 1 . .
C C12 0.4372(2) -0.07482(13) -0.08216(10) 0.0505(5) Uani d . 1 . .
H H12 0.4265 -0.0221 -0.1105 0.061 Uiso calc R 1 . .
C C13 0.3575(2) -0.05148(13) 0.02874(10) 0.0501(5) Uani d . 1 . .
C C14 0.3776(2) -0.13656(15) 0.07181(12) 0.0601(6) Uani d . 1 A .
C C15 0.3784(3) -0.19894(19) 0.17846(14) 0.0859(8) Uani d . 1 . .
H H15A 0.3345 -0.2511 0.1591 0.103 Uiso calc R 1 . .
H H15B 0.3334 -0.1864 0.2197 0.103 Uiso calc R 1 . .
C C16 0.5243(4) -0.2199(2) 0.19082(17) 0.1080(11) Uani d . 1 . .
H H16A 0.5308 -0.2698 0.2205 0.162 Uiso calc R 1 . .
H H16B 0.5684 -0.1683 0.2097 0.162 Uiso calc R 1 . .
H H16C 0.5683 -0.2351 0.1504 0.162 Uiso calc R 1 . .
C C17 0.2462(3) 0.00796(15) 0.05735(12) 0.0580(6) Uani d . 1 A .
C C18 0.1908(18) 0.1190(11) 0.1331(5) 0.078(3) Uani d P 0.663(5) A 1
H H18A 0.1077 0.0897 0.1479 0.093 Uiso calc PR 0.663(5) A 1
H H18B 0.1679 0.1630 0.0998 0.093 Uiso calc PR 0.663(5) A 1
C C19 0.2687(5) 0.1632(4) 0.1910(3) 0.1042(18) Uani d P 0.663(5) A 1
H H19A 0.2114 0.2078 0.2112 0.156 Uiso calc PR 0.663(5) A 1
H H19B 0.3506 0.1912 0.1751 0.156 Uiso calc PR 0.663(5) A 1
H H19C 0.2920 0.1180 0.2226 0.156 Uiso calc PR 0.663(5) A 1
C C18B 0.201(4) 0.109(2) 0.1530(12) 0.078(3) Uani d P 0.337(5) A 2
H H18C 0.1051 0.0958 0.1446 0.093 Uiso calc PR 0.337(5) A 2
H H18D 0.2201 0.0945 0.1983 0.093 Uiso calc PR 0.337(5) A 2
C C19B 0.2277(11) 0.2020(8) 0.1410(6) 0.1042(18) Uani d P 0.337(5) A 2
H H19D 0.1689 0.2383 0.1677 0.156 Uiso calc PR 0.337(5) A 2
H H19E 0.2111 0.2152 0.0957 0.156 Uiso calc PR 0.337(5) A 2
H H19F 0.3214 0.2150 0.1513 0.156 Uiso calc PR 0.337(5) A 2
C C20 0.4548(2) -0.15803(14) -0.12431(10) 0.0520(5) Uani d . 1 . .
C C21 0.4107(3) -0.24182(15) -0.10433(13) 0.0880(10) Uani d . 1 . .
H H21 0.3640 -0.2477 -0.0650 0.106 Uiso calc R 1 . .
C C22 0.4351(4) -0.31696(17) -0.14218(13) 0.0920(10) Uani d . 1 . .
H H22 0.4056 -0.3734 -0.1285 0.110 Uiso calc R 1 . .
C C23 0.5028(2) -0.30745(15) -0.19981(11) 0.0591(6) Uani d . 1 . .
C C24 0.5454(3) -0.22572(15) -0.22211(11) 0.0637(6) Uani d . 1 . .
H H24 0.5899 -0.2204 -0.2621 0.076 Uiso calc R 1 . .
C C25 0.5206(3) -0.15126(15) -0.18380(11) 0.0612(6) Uani d . 1 . .
H H25 0.5489 -0.0950 -0.1984 0.073 Uiso calc R 1 . .
C C26 0.6926(2) -0.02983(13) -0.06711(10) 0.0482(5) Uani d . 1 . .
C C27 0.8076(2) -0.08192(15) -0.05669(12) 0.0619(6) Uani d . 1 . .
H H27 0.8008 -0.1323 -0.0300 0.074 Uiso calc R 1 . .
C C28 0.9330(2) -0.06145(17) -0.08482(12) 0.0688(7) Uani d . 1 . .
H H28 1.0089 -0.0978 -0.0775 0.083 Uiso calc R 1 . .
C C29 0.9422(2) 0.01330(16) -0.12345(11) 0.0611(6) Uani d . 1 . .
C C30 0.8322(2) 0.06705(15) -0.13547(11) 0.0622(6) Uani d . 1 . .
H H30 0.8408 0.1175 -0.1621 0.075 Uiso calc R 1 . .
C C31 0.7064(2) 0.04538(15) -0.10724(11) 0.0583(5) Uani d . 1 . .
H H31 0.6307 0.0816 -0.1153 0.070 Uiso calc R 1 . .

loop_
_atom_site_aniso_label
_atom_site_aniso_U_11
_atom_site_aniso_U_22
_atom_site_aniso_U_33
_atom_site_aniso_U_12
_atom_site_aniso_U_13
_atom_site_aniso_U_23
Cl1 0.0629(4) 0.1033(5) 0.0900(5) -0.0142(4) 0.0124(3) 0.0004(4)
O1 0.0756(11) 0.0570(9) 0.0701(10) 0.0076(8) -0.0155(8) 0.0078(8)
O2 0.1405(18) 0.0780(13) 0.0672(11) -0.0327(13) -0.0184(12) -0.0167(10)
O3 0.1411(18) 0.0437(9) 0.0805(12) 0.0019(10) 0.0153(13) 0.0014(9)
O4 0.0926(13) 0.0613(10) 0.0595(10) 0.0072(9) 0.0060(9) 0.0083(8)
O5 0.0607(11) 0.0989(14) 0.1119(15) 0.0141(10) -0.0127(11) -0.0356(12)
O6 0.0650(9) 0.0594(9) 0.0692(10) 0.0006(8) 0.0083(8) -0.0157(8)
O7 0.154(2) 0.0987(15) 0.0888(15) -0.0116(15) 0.0374(16) -0.0396(12)
O8 0.195(3) 0.0629(13) 0.1315(19) -0.0220(16) 0.0478(19) -0.0379(13)
N1 0.0878(16) 0.0643(14) 0.0798(16) -0.0093(12) 0.0046(13) -0.0251(12)
N2 0.0546(11) 0.0537(11) 0.0566(11) -0.0051(9) -0.0018(9) -0.0087(9)
N3 0.0583(11) 0.0502(10) 0.0487(10) -0.0053(8) -0.0071(9) -0.0043(8)
C1 0.0697(15) 0.0501(13) 0.0708(15) 0.0102(12) 0.0029(13) 0.0104(11)
C2 0.0719(16) 0.0399(12) 0.0840(17) -0.0005(11) 0.0056(14) 0.0018(12)
C3 0.0664(14) 0.0449(12) 0.0739(15) -0.0098(11) 0.0039(13) -0.0123(11)
C4 0.0516(11) 0.0450(11) 0.0533(12) -0.0037(9) 0.0016(10) -0.0026(10)
C5 0.0514(12) 0.0369(10) 0.0510(12) 0.0004(9) 0.0002(9) -0.0026(9)
C6 0.0590(13) 0.0463(12) 0.0610(13) 0.0031(10) -0.0055(11) -0.0019(10)
C7 0.0525(12) 0.0377(10) 0.0487(11) 0.0001(9) -0.0032(9) -0.0006(9)
C8 0.0529(12) 0.0497(12) 0.0523(12) -0.0009(10) 0.0001(10) 0.0019(10)
C9 0.0693(15) 0.0755(17) 0.0534(13) -0.0155(13) -0.0037(12) -0.0043(13)
C10 0.132(3) 0.098(2) 0.0573(15) -0.014(2) -0.0244(17) 0.0039(15)
C11 0.0546(12) 0.0357(10) 0.0521(11) -0.0015(9) -0.0004(10) -0.0010(9)
C12 0.0595(13) 0.0397(11) 0.0523(12) -0.0044(9) 0.0005(10) -0.0022(9)
C13 0.0540(12) 0.0412(11) 0.0552(12) -0.0020(9) 0.0000(10) -0.0038(9)
C14 0.0651(14) 0.0495(13) 0.0658(15) -0.0077(11) 0.0064(12) 0.0007(11)
C15 0.105(2) 0.0771(18) 0.0751(17) 0.0016(17) 0.0107(17) 0.0251(15)
C16 0.112(3) 0.100(2) 0.112(3) 0.006(2) -0.011(2) 0.048(2)
C17 0.0604(14) 0.0491(12) 0.0645(14) -0.0033(10) 0.0052(12) -0.0050(11)
C18 0.078(3) 0.076(4) 0.080(7) 0.010(3) 0.007(6) -0.031(5)
C19 0.092(3) 0.116(4) 0.105(4) -0.007(3) 0.015(3) -0.060(3)
C18B 0.078(3) 0.076(4) 0.080(7) 0.010(3) 0.007(6) -0.031(5)
C19B 0.092(3) 0.116(4) 0.105(4) -0.007(3) 0.015(3) -0.060(3)
C20 0.0603(13) 0.0450(11) 0.0507(12) -0.0084(10) -0.0007(10) -0.0051(9)
C21 0.138(3) 0.0526(14) 0.0734(16) -0.0306(16) 0.0429(18) -0.0163(13)
C22 0.141(3) 0.0499(14) 0.0848(19) -0.0320(16) 0.0378(19) -0.0142(13)
C23 0.0673(15) 0.0525(13) 0.0576(13) -0.0043(11) 0.0008(11) -0.0163(11)
C24 0.0789(16) 0.0616(14) 0.0506(12) -0.0091(13) 0.0038(12) -0.0063(11)
C25 0.0818(17) 0.0478(12) 0.0540(13) -0.0077(12) 0.0038(12) 0.0027(10)
C26 0.0533(11) 0.0392(11) 0.0522(12) -0.0026(9) -0.0021(10) -0.0053(9)
C27 0.0607(14) 0.0519(13) 0.0731(15) 0.0013(11) 0.0011(12) 0.0100(11)
C28 0.0524(14) 0.0690(16) 0.0849(18) 0.0069(12) 0.0008(12) 0.0059(14)
C29 0.0580(14) 0.0645(14) 0.0608(13) -0.0121(11) 0.0028(11) -0.0111(11)
C30 0.0674(15) 0.0516(13) 0.0674(15) -0.0039(11) 0.0043(12) 0.0038(11)
C31 0.0620(13) 0.0495(12) 0.0635(13) 0.0034(11) 0.0037(11) 0.0053(11)

loop_
_atom_type_symbol
_atom_type_description
_atom_type_scat_dispersion_real
_atom_type_scat_dispersion_imag
_atom_type_scat_source
C C 0.0181 0.0091 'International Tables Vol C Tables 4.2.6.8 and 6.1.1.4'
H H 0.0000 0.0000 'International Tables Vol C Tables 4.2.6.8 and 6.1.1.4'
N N 0.0311 0.0180 'International Tables Vol C Tables 4.2.6.8 and 6.1.1.4'
O O 0.0492 0.0322 'International Tables Vol C Tables 4.2.6.8 and 6.1.1.4'
Cl Cl 0.3639 0.7018 'International Tables Vol C Tables 4.2.6.8 and 6.1.1.4'

loop_
_geom_angle_atom_site_label_1
_geom_angle_atom_site_label_2
_geom_angle_atom_site_label_3
_geom_angle_site_symmetry_1
_geom_angle_site_symmetry_3
_geom_angle
_geom_angle_publ_flag
C14 O4 C15 . . 116.40(19) ?
C17 O6 C18 . . 113.5(6) ?
C17 O6 C18B . . 125.0(13) ?
C18 O6 C18B . . 17.2(12) ?
O7 N1 O8 . . 122.1(2) ?
O7 N1 C23 . . 119.5(2) ?
O8 N1 C23 . . 118.3(2) ?
C13 N2 C12 . . 111.43(17) ?
C13 N2 H4 . . 112.0(15) ?
C12 N2 H4 . . 108.5(15) ?
C9 N3 C8 . . 125.68(18) ?
C9 N3 C4 . . 124.68(18) ?
C8 N3 C4 . . 109.00(16) ?
C2 C1 C6 . . 119.9(2) ?
C2 C1 H1 . . 120.0 ?
C6 C1 H1 . . 120.0 ?
C1 C2 C3 . . 121.9(2) ?
C1 C2 H2 . . 119.0 ?
C3 C2 H2 . . 119.0 ?
C2 C3 C4 . . 117.6(2) ?
C2 C3 H3 . . 121.2 ?
C4 C3 H3 . . 121.2 ?
C3 C4 C5 . . 121.6(2) ?
C3 C4 N3 . . 128.8(2) ?
C5 C4 N3 . . 109.64(16) ?
C6 C5 C4 . . 119.60(18) ?
C6 C5 C7 . . 130.76(18) ?
C4 C5 C7 . . 109.57(18) ?
C5 C6 C1 . . 119.3(2) ?
C5 C6 H6 . . 120.3 ?
C1 C6 H6 . . 120.3 ?
C5 C7 C8 . . 102.40(16) ?
C5 C7 C11 . . 117.69(17) ?
C8 C7 C11 . . 111.05(16) ?
C5 C7 C13 . . 112.56(17) ?
C8 C7 C13 . . 114.50(17) ?
C11 C7 C13 . . 99.26(15) ?
O1 C8 N3 . . 125.27(19) ?
O1 C8 C7 . . 125.77(19) ?
N3 C8 C7 . . 108.86(17) ?
O2 C9 N3 . . 119.4(2) ?
O2 C9 C10 . . 122.2(2) ?
N3 C9 C10 . . 118.4(2) ?
C9 C10 H10A . . 109.5 ?
C9 C10 H10B . . 109.5 ?
H10A C10 H10B . . 109.5 ?
C9 C10 H10C . . 109.5 ?
H10A C10 H10C . . 109.5 ?
H10B C10 H10C . . 109.5 ?
C26 C11 C12 . . 117.55(17) ?
C26 C11 C7 . . 117.90(16) ?
C12 C11 C7 . . 102.50(16) ?
C26 C11 H11 . . 106.0 ?
C12 C11 H11 . . 106.0 ?
C7 C11 H11 . . 106.0 ?
N2 C12 C20 . . 113.65(17) ?
N2 C12 C11 . . 103.66(16) ?
C20 C12 C11 . . 112.04(18) ?
N2 C12 H12 . . 109.1 ?
C20 C12 H12 . . 109.1 ?
C11 C12 H12 . . 109.1 ?
N2 C13 C17 . . 110.12(18) ?
N2 C13 C14 . . 108.65(17) ?
C17 C13 C14 . . 110.18(18) ?
N2 C13 C7 . . 103.52(16) ?
C17 C13 C7 . . 113.09(16) ?
C14 C13 C7 . . 111.02(17) ?
O3 C14 O4 . . 124.1(2) ?
O3 C14 C13 . . 122.5(2) ?
O4 C14 C13 . . 113.43(19) ?
O4 C15 C16 . . 112.2(2) ?
O4 C15 H15A . . 109.2 ?
C16 C15 H15A . . 109.2 ?
O4 C15 H15B . . 109.2 ?
C16 C15 H15B . . 109.2 ?
H15A C15 H15B . . 107.9 ?
C15 C16 H16A . . 109.5 ?
C15 C16 H16B . . 109.5 ?
H16A C16 H16B . . 109.5 ?
C15 C16 H16C . . 109.5 ?
H16A C16 H16C . . 109.5 ?
H16B C16 H16C . . 109.5 ?
O5 C17 O6 . . 124.7(2) ?
O5 C17 C13 . . 123.4(2) ?
O6 C17 C13 . . 112.0(2) ?
O6 C18 C19 . . 102.5(9) ?
O6 C18 H18A . . 111.3 ?
C19 C18 H18A . . 111.3 ?
O6 C18 H18B . . 111.3 ?
C19 C18 H18B . . 111.3 ?
H18A C18 H18B . . 109.2 ?
C19B C18B O6 . . 109(2) ?
C19B C18B H18C . . 110.0 ?
O6 C18B H18C . . 110.0 ?
C19B C18B H18D . . 110.0 ?
O6 C18B H18D . . 110.0 ?
H18C C18B H18D . . 108.4 ?
C18B C19B H19D . . 109.5 ?
C18B C19B H19E . . 109.5 ?
H19D C19B H19E . . 109.5 ?
C18B C19B H19F . . 109.5 ?
H19D C19B H19F . . 109.5 ?
H19E C19B H19F . . 109.5 ?
C21 C20 C25 . . 118.2(2) ?
C21 C20 C12 . . 122.09(19) ?
C25 C20 C12 . . 119.66(19) ?
C22 C21 C20 . . 120.7(2) ?
C22 C21 H21 . . 119.7 ?
C20 C21 H21 . . 119.7 ?
C23 C22 C21 . . 119.1(2) ?
C23 C22 H22 . . 120.4 ?
C21 C22 H22 . . 120.4 ?
C22 C23 C24 . . 122.1(2) ?
C22 C23 N1 . . 119.4(2) ?
C24 C23 N1 . . 118.5(2) ?
C23 C24 C25 . . 118.1(2) ?
C23 C24 H24 . . 120.9 ?
C25 C24 H24 . . 120.9 ?
C24 C25 C20 . . 121.7(2) ?
C24 C25 H25 . . 119.2 ?
C20 C25 H25 . . 119.2 ?
C27 C26 C31 . . 117.5(2) ?
C27 C26 C11 . . 118.09(18) ?
C31 C26 C11 . . 124.4(2) ?
C26 C27 C28 . . 122.1(2) ?
C26 C27 H27 . . 118.9 ?
C28 C27 H27 . . 118.9 ?
C29 C28 C27 . . 118.5(2) ?
C29 C28 H28 . . 120.8 ?
C27 C28 H28 . . 120.8 ?
C30 C29 C28 . . 121.9(2) ?
C30 C29 Cl1 . . 119.01(18) ?
C28 C29 Cl1 . . 119.05(19) ?
C29 C30 C31 . . 119.1(2) ?
C29 C30 H30 . . 120.5 ?
C31 C30 H30 . . 120.5 ?
C26 C31 C30 . . 120.9(2) ?
C26 C31 H31 . . 119.6 ?
C30 C31 H31 . . 119.6 ?

loop_
_geom_bond_atom_site_label_1
_geom_bond_atom_site_label_2
_geom_bond_site_symmetry_2
_geom_bond_distance
_geom_bond_publ_flag
Cl1 C29 . 1.750(2) ?
O1 C8 . 1.203(2) ?
O2 C9 . 1.210(3) ?
O3 C14 . 1.201(3) ?
O4 C14 . 1.316(3) ?
O4 C15 . 1.472(3) ?
O5 C17 . 1.197(3) ?
O6 C17 . 1.321(3) ?
O6 C18 . 1.460(16) ?
O6 C18B . 1.50(3) ?
O7 N1 . 1.208(3) ?
O8 N1 . 1.209(3) ?
N1 C23 . 1.471(3) ?
N2 C13 . 1.461(3) ?
N2 C12 . 1.474(3) ?
N2 H4 . 0.90(2) ?
N3 C9 . 1.404(3) ?
N3 C8 . 1.411(3) ?
N3 C4 . 1.437(3) ?
C1 C2 . 1.370(3) ?
C1 C6 . 1.398(3) ?
C1 H1 . 0.9300 ?
C2 C3 . 1.377(3) ?
C2 H2 . 0.9300 ?
C3 C4 . 1.387(3) ?
C3 H3 . 0.9300 ?
C4 C5 . 1.392(3) ?
C5 C6 . 1.374(3) ?
C5 C7 . 1.518(3) ?
C6 H6 . 0.9300 ?
C7 C8 . 1.520(3) ?
C7 C11 . 1.554(3) ?
C7 C13 . 1.585(3) ?
C9 C10 . 1.479(4) ?
C10 H10A . 0.9600 ?
C10 H10B . 0.9600 ?
C10 H10C . 0.9600 ?
C11 C26 . 1.508(3) ?
C11 C12 . 1.537(3) ?
C11 H11 . 0.9800 ?
C12 C20 . 1.517(3) ?
C12 H12 . 0.9800 ?
C13 C17 . 1.519(3) ?
C13 C14 . 1.554(3) ?
C15 C16 . 1.482(4) ?
C15 H15A . 0.9700 ?
C15 H15B . 0.9700 ?
C16 H16A . 0.9600 ?
C16 H16B . 0.9600 ?
C16 H16C . 0.9600 ?
C18 C19 . 1.555(15) ?
C18 H18A . 0.9700 ?
C18 H18B . 0.9700 ?
C19 H19A . 0.9600 ?
C19 H19B . 0.9600 ?
C19 H19C . 0.9600 ?
C18B C19B . 1.43(4) ?
C18B H18C . 0.9700 ?
C18B H18D . 0.9700 ?
C19B H19D . 0.9600 ?
C19B H19E . 0.9600 ?
C19B H19F . 0.9600 ?
C20 C21 . 1.380(3) ?
C20 C25 . 1.381(3) ?
C21 C22 . 1.380(3) ?
C21 H21 . 0.9300 ?
C22 C23 . 1.360(3) ?
C22 H22 . 0.9300 ?
C23 C24 . 1.363(3) ?
C24 C25 . 1.378(3) ?
C24 H24 . 0.9300 ?
C25 H25 . 0.9300 ?
C26 C27 . 1.382(3) ?
C26 C31 . 1.393(3) ?
C27 C28 . 1.388(3) ?
C27 H27 . 0.9300 ?
C28 C29 . 1.366(3) ?
C28 H28 . 0.9300 ?
C29 C30 . 1.362(3) ?
C30 C31 . 1.398(3) ?
C30 H30 . 0.9300 ?
C31 H31 . 0.9300 ?

loop_
_geom_hbond_atom_site_label_D
_geom_hbond_atom_site_label_H
_geom_hbond_atom_site_label_A
_geom_hbond_site_symmetry_A
_geom_hbond_distance_DH
_geom_hbond_distance_HA
_geom_hbond_distance_DA
_geom_hbond_angle_DHA
C10 H10C O8 3_545 0.96 2.51 3.387(4) 152.0
C11 H11 O3 . 0.98 2.54 3.200(3) 124.5
C21 H21 O3 . 0.93 2.44 3.181(3) 136.4

loop_
_geom_torsion_atom_site_label_1
_geom_torsion_atom_site_label_2
_geom_torsion_atom_site_label_3
_geom_torsion_atom_site_label_4
_geom_torsion_site_symmetry_1
_geom_torsion_site_symmetry_2
_geom_torsion_site_symmetry_3
_geom_torsion_site_symmetry_4
_geom_torsion
_geom_torsion_publ_flag
C6 C1 C2 C3 . . . . -0.3(4) ?
C1 C2 C3 C4 . . . . 0.7(4) ?
C2 C3 C4 C5 . . . . 0.3(4) ?
C2 C3 C4 N3 . . . . -177.5(2) ?
C9 N3 C4 C3 . . . . 12.0(4) ?
C8 N3 C4 C3 . . . . -176.8(2) ?
C9 N3 C4 C5 . . . . -166.0(2) ?
C8 N3 C4 C5 . . . . 5.3(2) ?
C3 C4 C5 C6 . . . . -1.6(3) ?
N3 C4 C5 C6 . . . . 176.57(19) ?
C3 C4 C5 C7 . . . . -178.9(2) ?
N3 C4 C5 C7 . . . . -0.8(2) ?
C4 C5 C6 C1 . . . . 1.9(3) ?
C7 C5 C6 C1 . . . . 178.6(2) ?
C2 C1 C6 C5 . . . . -1.0(4) ?
C6 C5 C7 C8 . . . . 179.5(2) ?
C4 C5 C7 C8 . . . . -3.5(2) ?
C6 C5 C7 C11 . . . . 57.4(3) ?
C4 C5 C7 C11 . . . . -125.59(19) ?
C6 C5 C7 C13 . . . . -57.1(3) ?
C4 C5 C7 C13 . . . . 119.90(19) ?
C9 N3 C8 O1 . . . . -19.7(4) ?
C4 N3 C8 O1 . . . . 169.1(2) ?
C9 N3 C8 C7 . . . . 163.62(19) ?
C4 N3 C8 C7 . . . . -7.5(2) ?
C5 C7 C8 O1 . . . . -169.9(2) ?
C11 C7 C8 O1 . . . . -43.5(3) ?
C13 C7 C8 O1 . . . . 67.9(3) ?
C5 C7 C8 N3 . . . . 6.7(2) ?
C11 C7 C8 N3 . . . . 133.17(18) ?
C13 C7 C8 N3 . . . . -115.43(19) ?
C8 N3 C9 O2 . . . . 173.1(3) ?
C4 N3 C9 O2 . . . . -17.0(4) ?
C8 N3 C9 C10 . . . . -8.8(4) ?
C4 N3 C9 C10 . . . . 161.0(2) ?
C5 C7 C11 C26 . . . . 52.6(3) ?
C8 C7 C11 C26 . . . . -64.9(2) ?
C13 C7 C11 C26 . . . . 174.27(17) ?
C5 C7 C11 C12 . . . . -78.2(2) ?
C8 C7 C11 C12 . . . . 164.33(16) ?
C13 C7 C11 C12 . . . . 43.47(17) ?
C13 N2 C12 C20 . . . . 133.41(19) ?
C13 N2 C12 C11 . . . . 11.5(2) ?
C26 C11 C12 N2 . . . . -165.99(17) ?
C7 C11 C12 N2 . . . . -34.98(18) ?
C26 C11 C12 C20 . . . . 71.1(2) ?
C7 C11 C12 C20 . . . . -157.92(16) ?
C12 N2 C13 C17 . . . . 137.36(18) ?
C12 N2 C13 C14 . . . . -101.9(2) ?
C12 N2 C13 C7 . . . . 16.2(2) ?
C5 C7 C13 N2 . . . . 88.8(2) ?
C8 C7 C13 N2 . . . . -154.82(17) ?
C11 C7 C13 N2 . . . . -36.52(19) ?
C5 C7 C13 C17 . . . . -30.4(2) ?
C8 C7 C13 C17 . . . . 86.0(2) ?
C11 C7 C13 C17 . . . . -155.66(17) ?
C5 C7 C13 C14 . . . . -154.82(17) ?
C8 C7 C13 C14 . . . . -38.4(2) ?
C11 C7 C13 C14 . . . . 79.90(19) ?
C15 O4 C14 O3 . . . . -0.8(4) ?
C15 O4 C14 C13 . . . . 179.8(2) ?
N2 C13 C14 O3 . . . . 24.4(3) ?
C17 C13 C14 O3 . . . . 145.1(3) ?
C7 C13 C14 O3 . . . . -88.8(3) ?
N2 C13 C14 O4 . . . . -156.19(19) ?
C17 C13 C14 O4 . . . . -35.5(3) ?
C7 C13 C14 O4 . . . . 90.6(2) ?
C14 O4 C15 C16 . . . . 79.3(3) ?
C18 O6 C17 O5 . . . . -5.4(7) ?
C18B O6 C17 O5 . . . . 9.4(15) ?
C18 O6 C17 C13 . . . . 173.4(7) ?
C18B O6 C17 C13 . . . . -171.8(15) ?
N2 C13 C17 O5 . . . . 15.1(3) ?
C14 C13 C17 O5 . . . . -104.8(3) ?
C7 C13 C17 O5 . . . . 130.3(2) ?
N2 C13 C17 O6 . . . . -163.76(18) ?
C14 C13 C17 O6 . . . . 76.4(2) ?
C7 C13 C17 O6 . . . . -48.5(2) ?
C17 O6 C18 C19 . . . . -178.6(6) ?
C18B O6 C18 C19 . . . . 46(7) ?
C17 O6 C18B C19B . . . . -108(2) ?
C18 O6 C18B C19B . . . . -55(6) ?
N2 C12 C20 C21 . . . . -27.4(3) ?
C11 C12 C20 C21 . . . . 89.7(3) ?
N2 C12 C20 C25 . . . . 154.6(2) ?
C11 C12 C20 C25 . . . . -88.3(2) ?
C25 C20 C21 C22 . . . . 1.7(4) ?
C12 C20 C21 C22 . . . . -176.3(3) ?
C20 C21 C22 C23 . . . . -0.3(5) ?
C21 C22 C23 C24 . . . . -1.2(5) ?
C21 C22 C23 N1 . . . . 179.6(3) ?
O7 N1 C23 C22 . . . . 179.6(3) ?
O8 N1 C23 C22 . . . . -0.7(4) ?
O7 N1 C23 C24 . . . . 0.4(4) ?
O8 N1 C23 C24 . . . . -179.9(3) ?
C22 C23 C24 C25 . . . . 1.3(4) ?
N1 C23 C24 C25 . . . . -179.5(2) ?
C23 C24 C25 C20 . . . . 0.1(4) ?
C21 C20 C25 C24 . . . . -1.6(4) ?
C12 C20 C25 C24 . . . . 176.5(2) ?
C12 C11 C26 C27 . . . . -123.4(2) ?
C7 C11 C26 C27 . . . . 113.1(2) ?
C12 C11 C26 C31 . . . . 54.3(3) ?
C7 C11 C26 C31 . . . . -69.3(3) ?
C31 C26 C27 C28 . . . . -0.2(3) ?
C11 C26 C27 C28 . . . . 177.6(2) ?
C26 C27 C28 C29 . . . . 0.7(4) ?
C27 C28 C29 C30 . . . . -0.7(4) ?
C27 C28 C29 Cl1 . . . . -179.96(19) ?
C28 C29 C30 C31 . . . . 0.3(4) ?
Cl1 C29 C30 C31 . . . . 179.52(18) ?
C27 C26 C31 C30 . . . . -0.3(3) ?
C11 C26 C31 C30 . . . . -177.9(2) ?
C29 C30 C31 C26 . . . . 0.2(3) ?
